data_9000844
loop_
_publ_author_name
'Ohta, T.'
'Takeda, H.'
'Takeuchi, Y.'

_publ_section_title
;
 Mica polytypism: Similarities in the crystal structures of coexisting 1M and
 2M(1) oxybiotite
 Sample: in the 2M1 setting
;
_journal_name_full 'American Mineralogist'
_journal_page_first 298
_journal_page_last 310
_journal_volume 67
_journal_year 1982
_chemical_formula_sum 'Al3.3 Fe3.512 K2 Mg7.164 O48 Si5.68 Ti1.344'
_chemical_name_mineral Biotite
_space_group_IT_number 12
_symmetry_space_group_name_Hall '-C 2y'
_symmetry_space_group_name_H-M 'C 1 2/m 1'
_cell_angle_alpha 90
_cell_angle_beta 100.09
_cell_angle_gamma 90
_cell_formula_units_Z 1
_cell_length_a 5.3183
_cell_length_b 9.211
_cell_length_c 10.105
_cell_volume 487.356
_database_code_amcsd 0000863
_exptl_crystal_density_diffrn 5.211
_cod_original_formula_sum 'Mg7.164 Fe3.512 Al3.3 Ti1.344 Si5.68 K2 O48'
_cod_database_code 9000844

loop_
_space_group_symop_operation_xyz
x,y,z
1/2+x,1/2+y,z
x,-y,z
1/2+x,1/2-y,z
-x,y,-z
1/2-x,1/2+y,-z
-x,-y,-z
1/2-x,1/2-y,-z

loop_
_atom_site_label
_atom_site_fract_x
_atom_site_fract_y
_atom_site_fract_z
_atom_site_occupancy
Mg1 -0.00005 -0.00005 0.50000 0.61200
Fe1_1 -0.00005 -0.00005 0.50000 0.20000
Al1_1 -0.00005 -0.00005 0.50000 0.18800
Mg2 0.00010 0.34513 0.50000 0.51300
Fe2_1 0.00010 0.34513 0.50000 0.29600
Ti2 0.00010 0.34513 0.50000 0.16800
Al2_1 0.00010 0.34513 0.50000 0.02300
Si1 0.07320 0.16733 0.22299 0.35600
Al1_2 0.07320 0.16733 0.22299 0.14000
Fe1_2 0.07320 0.16733 0.22299 0.00400
Si2 0.07310 0.16734 0.22286 0.35400
Al2_2 0.07310 0.16734 0.22286 0.13200
Fe2_2 0.07310 0.16734 0.22286 0.01400
K 0.00000 0.50000 0.00000 1.00000
O11 0.01670 0.00030 0.16710 1.00000
O21 0.32230 0.23150 0.16470 1.00000
O22 0.32210 0.23090 0.16510 1.00000
O31 0.12870 0.16980 0.39050 1.00000
O32 0.12880 0.16910 0.39070 1.00000
O4 0.13240 0.49980 0.40010 1.00000

loop_
_cod_changelog_entry_id
_cod_changelog_entry_author
_cod_changelog_entry_date
_cod_changelog_entry_text
1
;cod-tools version 3.10.1
Id: cif_fix_AMCSD_atom_labels 10224 2024-08-07 11:09:31Z saulius
;
2024-08-07T19:38:06+03:00
;Changed the following '_atom_site_label' values:
the first duplicated label 'Al1'  converted to 'Al1_1'
duplicated label 'Al1' at index 8 converted to 'Al1_2'
the first duplicated label 'Fe1'  converted to 'Fe1_1'
duplicated label 'Fe1' at index 9 converted to 'Fe1_2'
the first duplicated label 'Al2'  converted to 'Al2_1'
duplicated label 'Al2' at index 11 converted to 'Al2_2'
the first duplicated label 'Fe2'  converted to 'Fe2_1'
duplicated label 'Fe2' at index 12 converted to 'Fe2_2'
;

loop_
_cod_related_entry_id
_cod_related_entry_database
_cod_related_entry_code
1 AMCSD 0000863
